data_7002611
loop_
_publ_author_name
'Xiao, Xu-Qiong'
'Jin, Guo-Xin'

_publ_section_title
;
 Synthesis, structure and transmetalation of N-heterocyclic carbene
 complex of silver. Evidence of halogen exchange during the synthetic
 process
;
_journal_issue 42
_journal_name_full 'Dalton Transactions'
_journal_page_first 9298
_journal_paper_doi 10.1039/b911886a
_journal_year 2009
_chemical_formula_sum 'C20 H28 Ag2 Cl2 N8'
_chemical_formula_weight 667.14
_chemical_name_systematic
;
?
;
_space_group_IT_number 2
_symmetry_cell_setting triclinic
_symmetry_space_group_name_Hall '-P 1'
_symmetry_space_group_name_H-M 'P -1'
_atom_sites_solution_hydrogens geom
_atom_sites_solution_primary direct
_atom_sites_solution_secondary difmap
_audit_creation_method SHELXL-97
_cell_angle_alpha 70.930(5)
_cell_angle_beta 71.741(5)
_cell_angle_gamma 81.246(6)
_cell_formula_units_Z 2
_cell_length_a 9.803(4)
_cell_length_b 11.191(5)
_cell_length_c 12.664(6)
_cell_measurement_reflns_used 728
_cell_measurement_temperature 293(2)
_cell_measurement_theta_max 25.332
_cell_measurement_theta_min 2.838
_cell_volume 1245.0(10)
_computing_cell_refinement 'Bruker SMART'
_computing_data_collection 'Bruker SMART'
_computing_data_reduction 'Bruker SHELXTL'
_computing_molecular_graphics 'Bruker SHELXTL'
_computing_publication_material 'Bruker SHELXTL'
_computing_structure_refinement 'SHELXL-97 (Sheldrick, 1997)'
_computing_structure_solution 'SHELXS-97 (Sheldrick, 1990)'
_diffrn_ambient_temperature 293(2)
_diffrn_measured_fraction_theta_full 0.979
_diffrn_measured_fraction_theta_max 0.979
_diffrn_measurement_device_type 'CCD area detector'
_diffrn_measurement_method 'phi and omega scans'
_diffrn_radiation_monochromator graphite
_diffrn_radiation_source 'fine-focus sealed tube'
_diffrn_radiation_type MoK\a
_diffrn_radiation_wavelength 0.71073
_diffrn_reflns_av_R_equivalents 0.0457
_diffrn_reflns_av_sigmaI/netI 0.0629
_diffrn_reflns_limit_h_max 11
_diffrn_reflns_limit_h_min -10
_diffrn_reflns_limit_k_max 13
_diffrn_reflns_limit_k_min -13
_diffrn_reflns_limit_l_max 15
_diffrn_reflns_limit_l_min -6
_diffrn_reflns_number 5190
_diffrn_reflns_theta_full 25.01
_diffrn_reflns_theta_max 25.01
_diffrn_reflns_theta_min 1.77
_diffrn_standards_decay_% 3.52
_exptl_absorpt_coefficient_mu 1.812
_exptl_absorpt_correction_T_max 0.8686
_exptl_absorpt_correction_T_min 0.7133
_exptl_absorpt_correction_type multi-scan
_exptl_absorpt_process_details sadabs
_exptl_crystal_colour colorless
_exptl_crystal_density_diffrn 1.780
_exptl_crystal_density_method 'not measured'
_exptl_crystal_description prism
_exptl_crystal_F_000 664
_exptl_crystal_size_max 0.20
_exptl_crystal_size_mid 0.20
_exptl_crystal_size_min 0.08
_refine_diff_density_max 0.963
_refine_diff_density_min -1.069
_refine_diff_density_rms 0.136
_refine_ls_extinction_method none
_refine_ls_goodness_of_fit_ref 0.939
_refine_ls_hydrogen_treatment constr
_refine_ls_matrix_type full
_refine_ls_number_parameters 295
_refine_ls_number_reflns 4304
_refine_ls_number_restraints 0
_refine_ls_restrained_S_all 0.939
_refine_ls_R_factor_all 0.0692
_refine_ls_R_factor_gt 0.0493
_refine_ls_shift/su_max 0.003
_refine_ls_shift/su_mean 0.000
_refine_ls_structure_factor_coef Fsqd
_refine_ls_weighting_details 'calc w=1/[\s^2^(Fo^2^)+(0.0734P)^2^+0.0000P] where P=(Fo^2^+2Fc^2^)/3'
_refine_ls_weighting_scheme calc
_refine_ls_wR_factor_gt 0.1226
_refine_ls_wR_factor_ref 0.1269
_reflns_number_gt 2958
_reflns_number_total 4304
_reflns_threshold_expression >2sigma(I)
_cod_data_source_file b911886a.txt
_cod_data_source_block complex1
_cod_depositor_comments
;
The following automatic conversions were performed:
'_symmetry_cell_setting' value 'Triclinic' changed to 'triclinic'
according to '/home/saulius/struct/CIF-dictionaries/cif_core.dic'
dictionary named 'cif_core.dic' version 2.4.1 from 2010-06-29.

Automatic conversion script
Id: cif_fix_enum 1527 2010-12-29 10:47:43Z saulius 
;
_cod_original_cell_volume 1245.0(9)
_cod_original_sg_symbol_H-M P-1
_cod_database_code 7002611

loop_
_symmetry_equiv_pos_as_xyz
'x, y, z'
'-x, -y, -z'

loop_
_atom_site_label
_atom_site_type_symbol
_atom_site_fract_x
_atom_site_fract_y
_atom_site_fract_z
_atom_site_U_iso_or_equiv
_atom_site_adp_type
_atom_site_occupancy
_atom_site_symmetry_multiplicity
_atom_site_calc_flag
_atom_site_refinement_flags
_atom_site_disorder_assembly
_atom_site_disorder_group
Ag1 Ag 0.84481(5) 0.27158(5) 0.41109(4) 0.05033(19) Uani 1 1 d . . .
Ag2 Ag 0.44418(6) 0.15868(5) 0.70971(5) 0.0567(2) Uani 1 1 d . . .
N1 N 1.0824(5) 0.1227(5) 0.5135(5) 0.0446(13) Uani 1 1 d . . .
N2 N 0.9136(5) 0.1671(5) 0.6521(4) 0.0409(12) Uani 1 1 d . . .
N3 N 0.6676(5) 0.0370(5) 0.8496(4) 0.0403(12) Uani 1 1 d . . .
N4 N 0.5505(6) -0.1034(6) 0.8440(5) 0.0562(15) Uani 1 1 d . . .
N5 N 0.1860(5) 0.3496(5) 0.6949(4) 0.0425(13) Uani 1 1 d . . .
N6 N 0.3080(5) 0.3498(5) 0.5237(4) 0.0414(12) Uani 1 1 d . . .
N7 N 0.6328(5) 0.4232(5) 0.2706(4) 0.0417(12) Uani 1 1 d . . .
N8 N 0.8231(6) 0.3644(5) 0.1610(4) 0.0486(14) Uani 1 1 d . . .
Cl1 Cl 0.0000 0.0000 0.0000 0.0797(9) Uani 1 2 d S . .
Cl2 Cl 0.5000 1.0000 0.5000 0.0762(9) Uani 1 2 d S . .
Cl3 Cl 0.22915(18) 0.47525(17) 0.20610(14) 0.0534(4) Uani 1 1 d . . .
C1 C 0.9511(7) 0.1822(6) 0.5368(5) 0.0410(15) Uani 1 1 d . . .
C2 C 1.1251(7) 0.0702(7) 0.6118(6) 0.0506(17) Uani 1 1 d . . .
H2 H 1.2104 0.0227 0.6177 0.061 Uiso 1 1 calc R . .
C3 C 1.0205(7) 0.1001(7) 0.6990(6) 0.0517(18) Uani 1 1 d . . .
H3 H 1.0208 0.0792 0.7763 0.062 Uiso 1 1 calc R . .
C4 C 0.7855(7) 0.2315(6) 0.7122(6) 0.0462(16) Uani 1 1 d . . .
H4A H 0.7147 0.2491 0.6693 0.055 Uiso 1 1 calc R . .
H4B H 0.8121 0.3121 0.7109 0.055 Uiso 1 1 calc R . .
C5 C 0.7174(7) 0.1583(6) 0.8361(5) 0.0482(16) Uani 1 1 d . . .
H5A H 0.7867 0.1441 0.8800 0.058 Uiso 1 1 calc R . .
H5B H 0.6364 0.2091 0.8694 0.058 Uiso 1 1 calc R . .
C6 C 0.5637(7) 0.0231(6) 0.8093(5) 0.0441(15) Uani 1 1 d . . .
C7 C 0.6447(9) -0.1662(8) 0.9035(7) 0.069(2) Uani 1 1 d . . .
H7 H 0.6560 -0.2536 0.9338 0.083 Uiso 1 1 calc R . .
C8 C 0.7185(8) -0.0810(7) 0.9110(6) 0.060(2) Uani 1 1 d . . .
H8 H 0.7894 -0.0962 0.9491 0.072 Uiso 1 1 calc R . .
C9 C 1.1679(7) 0.1183(7) 0.3992(6) 0.0579(19) Uani 1 1 d . . .
H9A H 1.1151 0.0807 0.3670 0.087 Uiso 1 1 calc R . .
H9B H 1.2556 0.0685 0.4047 0.087 Uiso 1 1 calc R . .
H9C H 1.1899 0.2027 0.3497 0.087 Uiso 1 1 calc R . .
C10 C 0.4429(10) -0.1625(9) 0.8213(8) 0.092(3) Uani 1 1 d . . .
H10A H 0.4673 -0.2516 0.8350 0.139 Uiso 1 1 calc R . .
H10B H 0.4414 -0.1246 0.7418 0.139 Uiso 1 1 calc R . .
H10C H 0.3497 -0.1499 0.8723 0.139 Uiso 1 1 calc R . .
C11 C 0.3074(7) 0.2984(6) 0.6367(6) 0.0422(15) Uani 1 1 d . . .
C12 C 0.1122(7) 0.4285(6) 0.6222(6) 0.0476(16) Uani 1 1 d . . .
H12 H 0.0253 0.4732 0.6438 0.057 Uiso 1 1 calc R . .
C13 C 0.1875(7) 0.4298(6) 0.5144(6) 0.0481(16) Uani 1 1 d . . .
H13 H 0.1637 0.4756 0.4462 0.058 Uiso 1 1 calc R . .
C14 C 0.4217(7) 0.3294(6) 0.4246(5) 0.0463(16) Uani 1 1 d . . .
H14A H 0.3803 0.3249 0.3659 0.056 Uiso 1 1 calc R . .
H14B H 0.4749 0.2498 0.4490 0.056 Uiso 1 1 calc R . .
C15 C 0.5225(7) 0.4373(6) 0.3739(6) 0.0488(17) Uani 1 1 d . . .
H15A H 0.4678 0.5171 0.3542 0.059 Uiso 1 1 calc R . .
H15B H 0.5674 0.4387 0.4317 0.059 Uiso 1 1 calc R . .
C16 C 0.7581(7) 0.3578(6) 0.2713(5) 0.0429(15) Uani 1 1 d . . .
C17 C 0.7385(8) 0.4332(7) 0.0908(6) 0.0563(19) Uani 1 1 d . . .
H17 H 0.7611 0.4499 0.0105 0.068 Uiso 1 1 calc R . .
C18 C 0.6180(8) 0.4717(6) 0.1591(6) 0.0515(17) Uani 1 1 d . . .
H18 H 0.5405 0.5207 0.1366 0.062 Uiso 1 1 calc R . .
C19 C 0.1361(8) 0.3200(8) 0.8212(5) 0.061(2) Uani 1 1 d . . .
H19A H 0.2052 0.2626 0.8547 0.091 Uiso 1 1 calc R . .
H19B H 0.0454 0.2814 0.8497 0.091 Uiso 1 1 calc R . .
H19C H 0.1247 0.3965 0.8425 0.091 Uiso 1 1 calc R . .
C20 C 0.9646(8) 0.3042(9) 0.1203(7) 0.076(2) Uani 1 1 d . . .
H20A H 1.0193 0.3611 0.0499 0.114 Uiso 1 1 calc R . .
H20B H 0.9531 0.2280 0.1054 0.114 Uiso 1 1 calc R . .
H20C H 1.0143 0.2838 0.1788 0.114 Uiso 1 1 calc R . .

loop_
_atom_site_aniso_label
_atom_site_aniso_U_11
_atom_site_aniso_U_22
_atom_site_aniso_U_33
_atom_site_aniso_U_23
_atom_site_aniso_U_13
_atom_site_aniso_U_12
Ag1 0.0549(3) 0.0596(3) 0.0383(3) -0.0152(2) -0.0168(2) 0.0005(3)
Ag2 0.0517(3) 0.0609(4) 0.0569(4) -0.0030(3) -0.0274(3) -0.0080(3)
N1 0.041(3) 0.051(3) 0.044(3) -0.019(3) -0.009(3) -0.007(3)
N2 0.041(3) 0.042(3) 0.041(3) -0.012(2) -0.011(3) -0.009(3)
N3 0.041(3) 0.046(3) 0.034(3) -0.011(2) -0.012(2) -0.005(3)
N4 0.059(4) 0.056(4) 0.055(4) -0.017(3) -0.012(3) -0.013(3)
N5 0.042(3) 0.049(3) 0.036(3) -0.013(2) -0.006(3) -0.011(3)
N6 0.042(3) 0.049(3) 0.036(3) -0.014(2) -0.010(2) -0.009(3)
N7 0.043(3) 0.050(3) 0.032(3) -0.014(2) -0.007(2) -0.007(3)
N8 0.052(3) 0.065(4) 0.029(3) -0.014(3) -0.006(3) -0.013(3)
Cl1 0.115(2) 0.0813(19) 0.0561(17) 0.0060(14) -0.0579(17) -0.0328(18)
Cl2 0.0429(14) 0.0545(15) 0.101(2) -0.0030(15) -0.0095(15) 0.0168(13)
Cl3 0.0575(10) 0.0708(11) 0.0361(9) -0.0229(8) -0.0195(8) 0.0128(9)
C1 0.050(4) 0.041(3) 0.032(3) -0.010(3) -0.011(3) -0.008(3)
C2 0.038(4) 0.068(5) 0.052(4) -0.023(4) -0.013(3) -0.006(3)
C3 0.053(4) 0.061(4) 0.050(4) -0.012(4) -0.026(4) -0.013(4)
C4 0.049(4) 0.045(4) 0.053(4) -0.023(3) -0.019(3) 0.003(3)
C5 0.052(4) 0.056(4) 0.040(4) -0.020(3) -0.011(3) -0.004(3)
C6 0.047(4) 0.048(4) 0.039(4) -0.016(3) -0.011(3) -0.004(3)
C7 0.074(5) 0.049(4) 0.067(5) -0.003(4) -0.012(5) 0.001(4)
C8 0.057(5) 0.057(4) 0.056(5) -0.003(4) -0.024(4) 0.008(4)
C9 0.055(4) 0.066(5) 0.054(5) -0.029(4) -0.004(4) -0.005(4)
C10 0.104(7) 0.083(6) 0.093(7) -0.030(5) -0.007(6) -0.053(6)
C11 0.046(4) 0.038(3) 0.046(4) -0.009(3) -0.018(3) -0.009(3)
C12 0.034(3) 0.060(4) 0.052(4) -0.021(3) -0.014(3) 0.001(3)
C13 0.046(4) 0.056(4) 0.045(4) -0.010(3) -0.022(3) -0.005(3)
C14 0.048(4) 0.055(4) 0.042(4) -0.025(3) -0.009(3) -0.003(3)
C15 0.046(4) 0.054(4) 0.049(4) -0.026(3) -0.005(3) -0.004(3)
C16 0.047(4) 0.050(4) 0.033(4) -0.016(3) -0.006(3) -0.009(3)
C17 0.074(5) 0.069(5) 0.032(4) -0.012(3) -0.016(4) -0.025(4)
C18 0.058(4) 0.052(4) 0.049(4) -0.013(3) -0.019(4) -0.009(4)
C19 0.067(5) 0.081(5) 0.033(4) -0.018(4) -0.003(4) -0.023(4)
C20 0.056(5) 0.111(7) 0.055(5) -0.036(5) 0.002(4) 0.005(5)

loop_
_atom_type_symbol
_atom_type_description
_atom_type_scat_dispersion_real
_atom_type_scat_dispersion_imag
_atom_type_scat_source
C C 0.0033 0.0016 'International Tables Vol C Tables 4.2.6.8 and 6.1.1.4'
H H 0.0000 0.0000 'International Tables Vol C Tables 4.2.6.8 and 6.1.1.4'
N N 0.0061 0.0033 'International Tables Vol C Tables 4.2.6.8 and 6.1.1.4'
Ag Ag -0.8971 1.1015 'International Tables Vol C Tables 4.2.6.8 and 6.1.1.4'
Cl Cl 0.1484 0.1585 'International Tables Vol C Tables 4.2.6.8 and 6.1.1.4'

loop_
_geom_angle_atom_site_label_1
_geom_angle_atom_site_label_2
_geom_angle_atom_site_label_3
_geom_angle
_geom_angle_site_symmetry_1
_geom_angle_site_symmetry_3
_geom_angle_publ_flag
C1 Ag1 C16 173.8(2) . . ?
C11 Ag2 C6 170.6(3) . . ?
C1 N1 C2 111.0(5) . . ?
C1 N1 C9 124.6(6) . . ?
C2 N1 C9 124.4(6) . . ?
C1 N2 C3 110.4(5) . . ?
C1 N2 C4 123.1(5) . . ?
C3 N2 C4 125.9(5) . . ?
C6 N3 C8 110.7(6) . . ?
C6 N3 C5 124.4(5) . . ?
C8 N3 C5 124.9(6) . . ?
C7 N4 C6 111.6(6) . . ?
C7 N4 C10 125.1(7) . . ?
C6 N4 C10 123.3(7) . . ?
C11 N5 C12 111.9(5) . . ?
C11 N5 C19 124.2(6) . . ?
C12 N5 C19 123.8(6) . . ?
C11 N6 C13 110.7(5) . . ?
C11 N6 C14 125.3(6) . . ?
C13 N6 C14 123.9(5) . . ?
C16 N7 C18 111.5(5) . . ?
C16 N7 C15 124.6(5) . . ?
C18 N7 C15 123.9(6) . . ?
C16 N8 C17 110.9(6) . . ?
C16 N8 C20 124.2(6) . . ?
C17 N8 C20 124.9(6) . . ?
N1 C1 N2 104.8(5) . . ?
N1 C1 Ag1 123.2(4) . . ?
N2 C1 Ag1 131.9(5) . . ?
C3 C2 N1 106.9(6) . . ?
C2 C3 N2 106.9(6) . . ?
N2 C4 C5 114.5(5) . . ?
N3 C5 C4 114.0(5) . . ?
N3 C6 N4 104.4(6) . . ?
N3 C6 Ag2 130.3(5) . . ?
N4 C6 Ag2 125.3(5) . . ?
C8 C7 N4 107.6(7) . . ?
C7 C8 N3 105.7(6) . . ?
N5 C11 N6 103.6(5) . . ?
N5 C11 Ag2 126.3(5) . . ?
N6 C11 Ag2 129.7(5) . . ?
C13 C12 N5 107.1(6) . . ?
C12 C13 N6 106.6(6) . . ?
N6 C14 C15 109.7(5) . . ?
N7 C15 C14 111.0(5) . . ?
N8 C16 N7 105.0(5) . . ?
N8 C16 Ag1 125.9(5) . . ?
N7 C16 Ag1 128.9(4) . . ?
C18 C17 N8 107.3(6) . . ?
C17 C18 N7 105.3(6) . . ?

loop_
_geom_bond_atom_site_label_1
_geom_bond_atom_site_label_2
_geom_bond_distance
_geom_bond_site_symmetry_2
_geom_bond_publ_flag
Ag1 C1 2.074(6) . ?
Ag1 C16 2.089(6) . ?
Ag2 C11 2.071(6) . ?
Ag2 C6 2.098(6) . ?
N1 C1 1.347(8) . ?
N1 C2 1.358(8) . ?
N1 C9 1.441(8) . ?
N2 C1 1.349(7) . ?
N2 C3 1.368(8) . ?
N2 C4 1.470(8) . ?
N3 C6 1.322(8) . ?
N3 C8 1.403(8) . ?
N3 C5 1.453(8) . ?
N4 C7 1.343(9) . ?
N4 C6 1.352(8) . ?
N4 C10 1.469(9) . ?
N5 C11 1.345(8) . ?
N5 C12 1.357(8) . ?
N5 C19 1.456(8) . ?
N6 C11 1.356(8) . ?
N6 C13 1.381(8) . ?
N6 C14 1.449(8) . ?
N7 C16 1.332(8) . ?
N7 C18 1.384(8) . ?
N7 C15 1.449(8) . ?
N8 C16 1.324(8) . ?
N8 C17 1.375(8) . ?
N8 C20 1.463(9) . ?
C2 C3 1.345(9) . ?
C4 C5 1.500(9) . ?
C7 C8 1.325(11) . ?
C12 C13 1.330(9) . ?
C14 C15 1.519(9) . ?
C17 C18 1.333(10) . ?
